data_4123836
loop_
_publ_author_name
'Xu, Hao'
'Hu, Jiang-Lin'
'Wang, Lijia'
'Liao, Saihu'
'Tang, Yong'

_publ_section_title
;
 Asymmetric Annulation of Donor-Acceptor Cyclopropanes with Dienes.
;
_journal_issue 25
_journal_name_full 'Journal of the American Chemical Society'
_journal_page_first 8006
_journal_page_last 8009
_journal_paper_doi 10.1021/jacs.5b04429
_journal_volume 137
_journal_year 2015
_chemical_formula_sum 'C56 H70 O6 Si'
_chemical_formula_weight 867.21
_chemical_name_systematic
; 
 ? 
;
_space_group_IT_number 2
_symmetry_cell_setting triclinic
_symmetry_space_group_name_Hall '-P 1'
_symmetry_space_group_name_H-M 'P -1'
_atom_sites_solution_hydrogens geom
_atom_sites_solution_primary direct
_atom_sites_solution_secondary difmap
_audit_creation_method SHELXL-97
_cell_angle_alpha 118.732(2)
_cell_angle_beta 91.087(2)
_cell_angle_gamma 98.099(2)
_cell_formula_units_Z 2
_cell_length_a 12.6391(10)
_cell_length_b 14.6059(11)
_cell_length_c 15.1308(12)
_cell_measurement_reflns_used 2454
_cell_measurement_temperature 293(2)
_cell_measurement_theta_max 45.346
_cell_measurement_theta_min 4.716
_cell_volume 2412.8(3)
_computing_cell_refinement 'Bruker SMART'
_computing_data_collection 'Bruker SMART'
_computing_data_reduction 'Bruker SHELXTL'
_computing_molecular_graphics 'Bruker SHELXTL'
_computing_publication_material 'Bruker SHELXTL'
_computing_structure_refinement 'SHELXL-97 (Sheldrick, 1997)'
_computing_structure_solution 'SHELXS-97 (Sheldrick, 1990)'
_diffrn_ambient_temperature 293(2)
_diffrn_measured_fraction_theta_full 0.999
_diffrn_measured_fraction_theta_max 0.999
_diffrn_measurement_device_type 'CCD area detector'
_diffrn_measurement_method 'phi and omega scans'
_diffrn_radiation_monochromator graphite
_diffrn_radiation_source 'fine-focus sealed tube'
_diffrn_radiation_type MoK\a
_diffrn_radiation_wavelength 0.71073
_diffrn_reflns_av_R_equivalents 0.0294
_diffrn_reflns_av_sigmaI/netI 0.0585
_diffrn_reflns_limit_h_max 15
_diffrn_reflns_limit_h_min -15
_diffrn_reflns_limit_k_max 17
_diffrn_reflns_limit_k_min -17
_diffrn_reflns_limit_l_max 16
_diffrn_reflns_limit_l_min -18
_diffrn_reflns_number 14822
_diffrn_reflns_theta_full 26.00
_diffrn_reflns_theta_max 26.00
_diffrn_reflns_theta_min 1.60
_exptl_absorpt_coefficient_mu 0.099
_exptl_absorpt_correction_T_max 1.00000
_exptl_absorpt_correction_T_min 0.27878
_exptl_absorpt_correction_type empirical
_exptl_absorpt_process_details sadabs
_exptl_crystal_colour colorless
_exptl_crystal_density_diffrn 1.194
_exptl_crystal_density_method 'not measured'
_exptl_crystal_description prismatic
_exptl_crystal_F_000 936
_exptl_crystal_size_max 0.187
_exptl_crystal_size_mid 0.154
_exptl_crystal_size_min 0.116
_refine_diff_density_max 0.331
_refine_diff_density_min -0.205
_refine_diff_density_rms 0.042
_refine_ls_extinction_method none
_refine_ls_goodness_of_fit_ref 1.014
_refine_ls_hydrogen_treatment constr
_refine_ls_matrix_type full
_refine_ls_number_parameters 572
_refine_ls_number_reflns 9480
_refine_ls_number_restraints 0
_refine_ls_restrained_S_all 1.014
_refine_ls_R_factor_all 0.0906
_refine_ls_R_factor_gt 0.0563
_refine_ls_shift/su_max 0.001
_refine_ls_shift/su_mean 0.000
_refine_ls_structure_factor_coef Fsqd
_refine_ls_weighting_details 'calc w=1/[\s^2^(Fo^2^)+(0.0799P)^2^+0.0396P] where P=(Fo^2^+2Fc^2^)/3'
_refine_ls_weighting_scheme calc
_refine_ls_wR_factor_gt 0.1384
_refine_ls_wR_factor_ref 0.1599
_reflns_number_gt 6254
_reflns_number_total 9480
_reflns_threshold_expression >2sigma(I)
_cod_data_source_file ja5b04429_si_006.cif
_cod_data_source_block cd213168
_cod_depositor_comments
;
The following automatic conversions were performed:

'_symmetry_cell_setting' value 'Triclinic' changed to 'triclinic'
according to
/usr/data/users/saulius/crontab/automatic-downloads/rss-feeds/ACS/lib/dictionaries/cif_core.dic
dictionary named 'cif_core.dic' version 2.4.2 from 2011-04-26.

Automatic conversion script
Id: cif_fix_values 3271 2015-04-21 07:52:19Z andrius 

 Adding full bibliography for 4123835--4123839.cif.
;
_cod_original_sg_symbol_H-M P-1
_cod_database_code 4123836

loop_
_symmetry_equiv_pos_as_xyz
'x, y, z'
'-x, -y, -z'

loop_
_atom_site_label
_atom_site_type_symbol
_atom_site_fract_x
_atom_site_fract_y
_atom_site_fract_z
_atom_site_U_iso_or_equiv
_atom_site_adp_type
_atom_site_occupancy
_atom_site_symmetry_multiplicity
_atom_site_calc_flag
_atom_site_refinement_flags
Si1 Si 0.29304(5) 0.25481(5) 1.18668(4) 0.04018(17) Uani 1 1 d .
O1 O 0.17178(12) 0.25745(12) 1.14597(11) 0.0446(4) Uani 1 1 d .
O2 O 0.18390(13) 0.34455(12) 0.88311(13) 0.0549(4) Uani 1 1 d .
O3 O 0.24743(12) 0.20004(12) 0.77327(12) 0.0505(4) Uani 1 1 d .
O4 O 0.02604(12) 0.20474(11) 0.69078(11) 0.0461(4) Uani 1 1 d .
O5 O -0.06268(14) 0.05935(14) 0.68762(13) 0.0599(5) Uani 1 1 d .
O6 O 0.31660(16) -0.33279(14) 0.69691(15) 0.0737(6) Uani 1 1 d .
C1 C 0.07674(17) 0.16946(17) 0.82352(16) 0.0395(5) Uani 1 1 d .
C2 C 0.10996(18) 0.06479(16) 0.80654(16) 0.0411(5) Uani 1 1 d .
H2A H 0.0448 0.0137 0.7907 0.049 Uiso 1 1 calc R
H2B H 0.1489 0.0385 0.7469 0.049 Uiso 1 1 calc R
C3 C 0.17824(18) 0.06571(16) 0.89155(16) 0.0404(5) Uani 1 1 d .
H3 H 0.2422 0.1203 0.9108 0.048 Uiso 1 1 calc R
C4 C 0.11715(18) 0.09346(17) 0.98576(17) 0.0442(5) Uani 1 1 d .
H4A H 0.0433 0.0572 0.9644 0.053 Uiso 1 1 calc R
H4B H 0.1493 0.0680 1.0267 0.053 Uiso 1 1 calc R
C5 C 0.11816(17) 0.21015(17) 1.04919(16) 0.0393(5) Uani 1 1 d .
C6 C 0.07162(17) 0.26857(17) 1.01918(16) 0.0403(5) Uani 1 1 d .
C7 C 0.00764(17) 0.21618(17) 0.91554(16) 0.0418(5) Uani 1 1 d .
H7 H -0.0416 0.1555 0.9109 0.050 Uiso 1 1 calc R
C8 C -0.06348(19) 0.29066(19) 0.91046(18) 0.0506(6) Uani 1 1 d .
H8A H -0.0199 0.3458 0.9022 0.061 Uiso 1 1 calc R
H8B H -0.1171 0.2512 0.8526 0.061 Uiso 1 1 calc R
C9 C -0.1186(2) 0.3405(2) 1.0072(2) 0.0614(7) Uani 1 1 d .
H9A H -0.1708 0.3796 0.9996 0.074 Uiso 1 1 calc R
H9B H -0.1567 0.2850 1.0182 0.074 Uiso 1 1 calc R
C10 C -0.0387(2) 0.4146(2) 1.0983(2) 0.0606(7) Uani 1 1 d .
H10A H -0.0640 0.4127 1.1576 0.073 Uiso 1 1 calc R
H10B H -0.0349 0.4864 1.1101 0.073 Uiso 1 1 calc R
C11 C 0.07387(19) 0.38556(18) 1.08481(18) 0.0497(6) Uani 1 1 d .
H11A H 0.1144 0.4231 1.0547 0.060 Uiso 1 1 calc R
H11B H 0.1106 0.4086 1.1508 0.060 Uiso 1 1 calc R
C12 C 0.21462(19) -0.04095(17) 0.84810(16) 0.0431(5) Uani 1 1 d .
C13 C 0.3143(2) -0.05249(19) 0.81119(19) 0.0519(6) Uani 1 1 d .
H13 H 0.3606 0.0072 0.8198 0.062 Uiso 1 1 calc R
C14 C 0.3468(2) -0.1499(2) 0.76207(19) 0.0563(6) Uani 1 1 d .
H14 H 0.4137 -0.1556 0.7373 0.068 Uiso 1 1 calc R
C15 C 0.2793(2) -0.23818(19) 0.75011(18) 0.0534(6) Uani 1 1 d .
C16 C 0.1814(2) -0.2298(2) 0.7877(2) 0.0609(7) Uani 1 1 d .
H16 H 0.1363 -0.2895 0.7806 0.073 Uiso 1 1 calc R
C17 C 0.1497(2) -0.13027(19) 0.83687(19) 0.0571(6) Uani 1 1 d .
H17 H 0.0832 -0.1246 0.8625 0.068 Uiso 1 1 calc R
C18 C 0.2500(3) -0.4266(2) 0.6785(2) 0.0855(10) Uani 1 1 d .
H18A H 0.2366 -0.4242 0.7417 0.128 Uiso 1 1 calc R
H18B H 0.2845 -0.4860 0.6384 0.128 Uiso 1 1 calc R
H18C H 0.1831 -0.4339 0.6426 0.128 Uiso 1 1 calc R
C19 C 0.17392(17) 0.25038(18) 0.83244(16) 0.0410(5) Uani 1 1 d .
C20 C 0.34080(18) 0.26280(18) 0.76165(19) 0.0489(6) Uani 1 1 d .
H20 H 0.3556 0.3337 0.8211 0.059 Uiso 1 1 calc R
C21 C 0.32088(19) 0.27104(19) 0.6672(2) 0.0545(6) Uani 1 1 d .
H21 H 0.2588 0.3063 0.6729 0.065 Uiso 1 1 calc R
C22 C 0.4213(2) 0.3376(2) 0.6589(3) 0.0709(8) Uani 1 1 d .
H22A H 0.4104 0.3462 0.5999 0.085 Uiso 1 1 calc R
H22B H 0.4346 0.4073 0.7184 0.085 Uiso 1 1 calc R
C23 C 0.5178(2) 0.2824(2) 0.6497(3) 0.0758(9) Uani 1 1 d .
H23 H 0.5819 0.3247 0.6439 0.091 Uiso 1 1 calc R
C24 C 0.4963(3) 0.1729(3) 0.5556(3) 0.0853(10) Uani 1 1 d .
H24A H 0.4854 0.1801 0.4957 0.102 Uiso 1 1 calc R
H24B H 0.5578 0.1378 0.5488 0.102 Uiso 1 1 calc R
C25 C 0.3965(2) 0.1064(2) 0.5644(2) 0.0654(7) Uani 1 1 d .
H25 H 0.3831 0.0359 0.5043 0.079 Uiso 1 1 calc R
C26 C 0.4143(2) 0.0960(2) 0.6590(2) 0.0612(7) Uani 1 1 d .
H26A H 0.3515 0.0535 0.6648 0.073 Uiso 1 1 calc R
H26B H 0.4753 0.0607 0.6537 0.073 Uiso 1 1 calc R
C27 C 0.43502(19) 0.2057(2) 0.7526(2) 0.0576(7) Uani 1 1 d .
H27 H 0.4458 0.1986 0.8132 0.069 Uiso 1 1 calc R
C28 C 0.5349(2) 0.2723(2) 0.7444(3) 0.0778(9) Uani 1 1 d .
H28A H 0.5479 0.3421 0.8039 0.093 Uiso 1 1 calc R
H28B H 0.5970 0.2389 0.7406 0.093 Uiso 1 1 calc R
C29 C 0.3000(2) 0.1614(2) 0.5738(2) 0.0630(7) Uani 1 1 d .
H29A H 0.2875 0.1678 0.5137 0.076 Uiso 1 1 calc R
H29B H 0.2364 0.1194 0.5792 0.076 Uiso 1 1 calc R
C30 C 0.00464(19) 0.13687(18) 0.72635(17) 0.0429(5) Uani 1 1 d .
C31 C -0.03408(18) 0.17544(18) 0.59407(16) 0.0452(5) Uani 1 1 d .
H31 H -0.0421 0.0986 0.5498 0.054 Uiso 1 1 calc R
C32 C -0.14429(19) 0.2068(2) 0.60929(19) 0.0562(7) Uani 1 1 d .
H32 H -0.1852 0.1730 0.6434 0.067 Uiso 1 1 calc R
C33 C -0.1353(2) 0.3266(2) 0.6709(2) 0.0696(8) Uani 1 1 d .
H33A H -0.2065 0.3453 0.6788 0.084 Uiso 1 1 calc R
H33B H -0.0995 0.3519 0.7378 0.084 Uiso 1 1 calc R
C34 C -0.0724(3) 0.3782(2) 0.6179(2) 0.0708(8) Uani 1 1 d .
H34 H -0.0669 0.4553 0.6579 0.085 Uiso 1 1 calc R
C35 C -0.1278(3) 0.3392(2) 0.5121(2) 0.0739(8) Uani 1 1 d .
H35A H -0.1990 0.3579 0.5176 0.089 Uiso 1 1 calc R
H35B H -0.0867 0.3725 0.4786 0.089 Uiso 1 1 calc R
C36 C -0.1363(2) 0.2198(2) 0.45083(19) 0.0591(7) Uani 1 1 d .
H36 H -0.1724 0.1945 0.3833 0.071 Uiso 1 1 calc R
C37 C -0.0248(2) 0.1924(2) 0.44104(18) 0.0562(6) Uani 1 1 d .
H37A H 0.0161 0.2256 0.4073 0.067 Uiso 1 1 calc R
H37B H -0.0292 0.1163 0.4004 0.067 Uiso 1 1 calc R
C38 C 0.03157(18) 0.23079(19) 0.54560(17) 0.0483(6) Uani 1 1 d .
H38 H 0.1038 0.2126 0.5391 0.058 Uiso 1 1 calc R
C39 C 0.0391(2) 0.3499(2) 0.6085(2) 0.0638(7) Uani 1 1 d .
H39A H 0.0747 0.3745 0.6754 0.077 Uiso 1 1 calc R
H39B H 0.0814 0.3845 0.5767 0.077 Uiso 1 1 calc R
C40 C -0.1998(2) 0.1665(3) 0.5029(2) 0.0716(8) Uani 1 1 d .
H40A H -0.2043 0.0903 0.4633 0.086 Uiso 1 1 calc R
H40B H -0.2722 0.1823 0.5080 0.086 Uiso 1 1 calc R
C41 C 0.39446(18) 0.29675(17) 1.11929(16) 0.0414(5) Uani 1 1 d .
C42 C 0.37064(19) 0.35335(18) 1.07163(18) 0.0507(6) Uani 1 1 d .
H42 H 0.3004 0.3641 1.0668 0.061 Uiso 1 1 calc R
C43 C 0.4483(2) 0.3940(2) 1.0313(2) 0.0616(7) Uani 1 1 d .
H43 H 0.4301 0.4314 0.9996 0.074 Uiso 1 1 calc R
C44 C 0.5527(2) 0.3795(2) 1.0379(2) 0.0637(7) Uani 1 1 d .
H44 H 0.6053 0.4075 1.0111 0.076 Uiso 1 1 calc R
C45 C 0.5788(2) 0.3238(2) 1.0840(2) 0.0614(7) Uani 1 1 d .
H45 H 0.6492 0.3132 1.0882 0.074 Uiso 1 1 calc R
C46 C 0.50114(19) 0.2834(2) 1.12398(18) 0.0523(6) Uani 1 1 d .
H46 H 0.5202 0.2459 1.1553 0.063 Uiso 1 1 calc R
C47 C 0.30969(19) 0.12123(18) 1.16724(18) 0.0471(6) Uani 1 1 d .
C48 C 0.3625(2) 0.0548(2) 1.0883(2) 0.0611(7) Uani 1 1 d .
H48 H 0.3888 0.0770 1.0434 0.073 Uiso 1 1 calc R
C49 C 0.3777(2) -0.0435(2) 1.0734(3) 0.0773(9) Uani 1 1 d .
H49 H 0.4131 -0.0862 1.0191 0.093 Uiso 1 1 calc R
C50 C 0.3408(3) -0.0776(2) 1.1383(3) 0.0826(10) Uani 1 1 d .
H50 H 0.3529 -0.1425 1.1298 0.099 Uiso 1 1 calc R
C51 C 0.2861(3) -0.0162(3) 1.2155(3) 0.0874(10) Uani 1 1 d .
H51 H 0.2594 -0.0399 1.2592 0.105 Uiso 1 1 calc R
C52 C 0.2701(2) 0.0815(2) 1.2294(2) 0.0715(8) Uani 1 1 d .
H52 H 0.2316 0.1220 1.2821 0.086 Uiso 1 1 calc R
C53 C 0.30912(19) 0.35889(19) 1.32522(17) 0.0498(6) Uani 1 1 d .
C54 C 0.4069(2) 0.3500(3) 1.3802(2) 0.0789(9) Uani 1 1 d .
H54A H 0.4704 0.3604 1.3500 0.118 Uiso 1 1 calc R
H54B H 0.3976 0.2810 1.3747 0.118 Uiso 1 1 calc R
H54C H 0.4140 0.4031 1.4504 0.118 Uiso 1 1 calc R
C55 C 0.2080(2) 0.3492(2) 1.3767(2) 0.0816(9) Uani 1 1 d .
H55A H 0.2160 0.4067 1.4450 0.122 Uiso 1 1 calc R
H55B H 0.1981 0.2831 1.3772 0.122 Uiso 1 1 calc R
H55C H 0.1467 0.3517 1.3400 0.122 Uiso 1 1 calc R
C56 C 0.3280(3) 0.4680(2) 1.3336(2) 0.0742(8) Uani 1 1 d .
H56A H 0.2682 0.4750 1.2986 0.111 Uiso 1 1 calc R
H56B H 0.3925 0.4764 1.3038 0.111 Uiso 1 1 calc R
H56C H 0.3354 0.5213 1.4037 0.111 Uiso 1 1 calc R

loop_
_atom_site_aniso_label
_atom_site_aniso_U_11
_atom_site_aniso_U_22
_atom_site_aniso_U_33
_atom_site_aniso_U_23
_atom_site_aniso_U_13
_atom_site_aniso_U_12
Si1 0.0444(4) 0.0412(4) 0.0372(3) 0.0203(3) 0.0073(3) 0.0091(3)
O1 0.0465(9) 0.0484(9) 0.0375(8) 0.0192(7) 0.0055(7) 0.0103(7)
O2 0.0568(10) 0.0383(10) 0.0619(11) 0.0181(8) 0.0179(9) 0.0085(8)
O3 0.0448(9) 0.0423(9) 0.0613(10) 0.0225(8) 0.0184(8) 0.0072(7)
O4 0.0532(10) 0.0433(9) 0.0419(9) 0.0219(7) -0.0034(7) 0.0055(7)
O5 0.0626(11) 0.0511(10) 0.0620(11) 0.0297(9) -0.0130(9) -0.0077(9)
O6 0.0848(14) 0.0492(11) 0.0802(13) 0.0225(10) 0.0034(11) 0.0262(10)
C1 0.0373(12) 0.0424(12) 0.0404(12) 0.0216(10) 0.0050(10) 0.0065(10)
C2 0.0457(13) 0.0370(12) 0.0420(12) 0.0198(10) 0.0071(10) 0.0091(10)
C3 0.0432(12) 0.0357(12) 0.0438(12) 0.0207(10) 0.0049(10) 0.0060(10)
C4 0.0454(13) 0.0427(13) 0.0462(13) 0.0238(11) 0.0036(11) 0.0043(11)
C5 0.0390(12) 0.0414(12) 0.0360(12) 0.0183(10) 0.0076(10) 0.0045(10)
C6 0.0369(12) 0.0426(12) 0.0395(12) 0.0179(10) 0.0105(10) 0.0082(10)
C7 0.0369(12) 0.0436(13) 0.0465(13) 0.0231(11) 0.0061(10) 0.0073(10)
C8 0.0467(13) 0.0568(15) 0.0487(14) 0.0231(12) 0.0072(11) 0.0195(12)
C9 0.0485(15) 0.0709(18) 0.0651(17) 0.0299(15) 0.0150(13) 0.0221(14)
C10 0.0649(17) 0.0581(16) 0.0609(16) 0.0259(14) 0.0204(14) 0.0274(14)
C11 0.0548(14) 0.0428(13) 0.0466(13) 0.0166(11) 0.0090(11) 0.0131(11)
C12 0.0519(14) 0.0397(12) 0.0402(12) 0.0215(10) 0.0020(11) 0.0087(11)
C13 0.0532(15) 0.0463(14) 0.0584(15) 0.0272(12) -0.0005(12) 0.0103(12)
C14 0.0528(15) 0.0545(16) 0.0636(16) 0.0283(13) 0.0027(13) 0.0177(13)
C15 0.0677(17) 0.0450(14) 0.0491(14) 0.0220(12) -0.0019(13) 0.0192(13)
C16 0.0784(19) 0.0442(14) 0.0639(17) 0.0300(13) 0.0079(15) 0.0073(14)
C17 0.0660(17) 0.0461(14) 0.0611(16) 0.0268(13) 0.0171(13) 0.0115(13)
C18 0.119(3) 0.0349(15) 0.087(2) 0.0186(15) -0.012(2) 0.0108(17)
C19 0.0415(12) 0.0467(14) 0.0387(12) 0.0229(11) 0.0058(10) 0.0114(11)
C20 0.0403(13) 0.0403(13) 0.0611(15) 0.0217(12) 0.0094(11) 0.0031(11)
C21 0.0449(14) 0.0563(15) 0.0753(18) 0.0387(14) 0.0198(13) 0.0207(12)
C22 0.0706(18) 0.0615(17) 0.102(2) 0.0530(17) 0.0361(17) 0.0215(15)
C23 0.0498(16) 0.0673(19) 0.127(3) 0.058(2) 0.0407(17) 0.0165(14)
C24 0.079(2) 0.087(2) 0.111(3) 0.057(2) 0.055(2) 0.0381(18)
C25 0.0648(17) 0.0566(16) 0.0720(18) 0.0257(14) 0.0288(15) 0.0203(14)
C26 0.0476(14) 0.0553(16) 0.089(2) 0.0388(15) 0.0201(14) 0.0201(13)
C27 0.0444(14) 0.0607(16) 0.0738(18) 0.0380(15) 0.0047(13) 0.0078(12)
C28 0.0404(15) 0.072(2) 0.122(3) 0.048(2) 0.0112(16) 0.0086(14)
C29 0.0628(17) 0.0720(18) 0.0582(16) 0.0329(15) 0.0149(14) 0.0179(15)
C30 0.0433(13) 0.0411(13) 0.0435(13) 0.0193(11) 0.0056(11) 0.0099(11)
C31 0.0496(13) 0.0414(13) 0.0389(12) 0.0157(10) -0.0040(11) 0.0073(11)
C32 0.0407(13) 0.0761(18) 0.0577(16) 0.0388(15) 0.0056(12) 0.0039(13)
C33 0.0713(18) 0.088(2) 0.0559(16) 0.0315(16) 0.0201(14) 0.0452(17)
C34 0.105(2) 0.0481(15) 0.0581(17) 0.0209(14) 0.0047(16) 0.0291(16)
C35 0.087(2) 0.082(2) 0.0699(19) 0.0443(17) 0.0074(16) 0.0404(18)
C36 0.0550(16) 0.0742(18) 0.0486(15) 0.0308(14) -0.0073(12) 0.0109(14)
C37 0.0630(16) 0.0612(16) 0.0427(13) 0.0232(12) 0.0066(12) 0.0140(13)
C38 0.0382(12) 0.0609(15) 0.0458(13) 0.0254(12) 0.0055(11) 0.0105(11)
C39 0.0715(19) 0.0606(17) 0.0555(16) 0.0320(14) -0.0108(14) -0.0124(15)
C40 0.0438(15) 0.098(2) 0.0740(19) 0.0467(18) -0.0102(14) -0.0015(15)
C41 0.0467(13) 0.0404(12) 0.0374(12) 0.0191(10) 0.0057(10) 0.0072(10)
C42 0.0481(14) 0.0530(15) 0.0570(15) 0.0321(13) 0.0037(12) 0.0072(12)
C43 0.0652(17) 0.0671(17) 0.0685(17) 0.0486(15) 0.0023(14) -0.0001(14)
C44 0.0548(16) 0.0748(19) 0.0679(18) 0.0428(16) 0.0122(14) -0.0013(14)
C45 0.0448(14) 0.0753(19) 0.0703(18) 0.0393(16) 0.0131(13) 0.0135(13)
C46 0.0483(14) 0.0617(16) 0.0588(15) 0.0369(13) 0.0110(12) 0.0153(12)
C47 0.0482(13) 0.0454(13) 0.0486(13) 0.0243(12) 0.0011(11) 0.0057(11)
C48 0.0723(18) 0.0490(15) 0.0652(17) 0.0288(13) 0.0145(14) 0.0156(14)
C49 0.082(2) 0.0528(17) 0.095(2) 0.0304(17) 0.0216(18) 0.0252(16)
C50 0.087(2) 0.0553(18) 0.118(3) 0.052(2) 0.006(2) 0.0122(17)
C51 0.110(3) 0.074(2) 0.101(3) 0.062(2) 0.024(2) 0.010(2)
C52 0.089(2) 0.0608(17) 0.080(2) 0.0436(16) 0.0321(17) 0.0187(16)
C53 0.0521(14) 0.0523(14) 0.0419(13) 0.0211(12) 0.0068(11) 0.0064(12)
C54 0.086(2) 0.087(2) 0.0520(17) 0.0248(16) -0.0102(16) 0.0147(18)
C55 0.083(2) 0.087(2) 0.0530(17) 0.0195(16) 0.0256(16) 0.0056(18)
C56 0.098(2) 0.0478(16) 0.0627(18) 0.0156(14) 0.0132(16) 0.0125(15)

loop_
_atom_type_symbol
_atom_type_description
_atom_type_scat_dispersion_real
_atom_type_scat_dispersion_imag
_atom_type_scat_source
C C 0.0033 0.0016 'International Tables Vol C Tables 4.2.6.8 and 6.1.1.4'
H H 0.0000 0.0000 'International Tables Vol C Tables 4.2.6.8 and 6.1.1.4'
O O 0.0106 0.0060 'International Tables Vol C Tables 4.2.6.8 and 6.1.1.4'
Si Si 0.0817 0.0704 'International Tables Vol C Tables 4.2.6.8 and 6.1.1.4'

loop_
_geom_angle_atom_site_label_1
_geom_angle_atom_site_label_2
_geom_angle_atom_site_label_3
_geom_angle
O1 Si1 C41 108.94(9)
O1 Si1 C47 113.17(10)
C41 Si1 C47 109.20(10)
O1 Si1 C53 103.73(10)
C41 Si1 C53 109.12(10)
C47 Si1 C53 112.50(11)
C5 O1 Si1 132.01(13)
C19 O3 C20 118.70(17)
C30 O4 C31 116.13(17)
C15 O6 C18 118.4(2)
C19 C1 C30 108.34(17)
C19 C1 C2 111.81(17)
C30 C1 C2 104.04(17)
C19 C1 C7 112.35(18)
C30 C1 C7 107.97(17)
C2 C1 C7 111.86(17)
C3 C2 C1 118.78(18)
C3 C2 H2A 107.6
C1 C2 H2A 107.6
C3 C2 H2B 107.6
C1 C2 H2B 107.6
H2A C2 H2B 107.1
C12 C3 C2 107.21(17)
C12 C3 C4 113.91(17)
C2 C3 C4 111.46(18)
C12 C3 H3 108.0
C2 C3 H3 108.0
C4 C3 H3 108.0
C5 C4 C3 112.77(17)
C5 C4 H4A 109.0
C3 C4 H4A 109.0
C5 C4 H4B 109.0
C3 C4 H4B 109.0
H4A C4 H4B 107.8
C6 C5 O1 119.86(19)
C6 C5 C4 124.7(2)
O1 C5 C4 115.44(18)
C5 C6 C11 123.4(2)
C5 C6 C7 120.08(19)
C11 C6 C7 116.45(19)
C6 C7 C8 110.17(18)
C6 C7 C1 114.53(17)
C8 C7 C1 113.49(18)
C6 C7 H7 106.0
C8 C7 H7 106.0
C1 C7 H7 106.0
C9 C8 C7 109.8(2)
C9 C8 H8A 109.7
C7 C8 H8A 109.7
C9 C8 H8B 109.7
C7 C8 H8B 109.7
H8A C8 H8B 108.2
C10 C9 C8 111.7(2)
C10 C9 H9A 109.3
C8 C9 H9A 109.3
C10 C9 H9B 109.3
C8 C9 H9B 109.3
H9A C9 H9B 107.9
C9 C10 C11 112.6(2)
C9 C10 H10A 109.1
C11 C10 H10A 109.1
C9 C10 H10B 109.1
C11 C10 H10B 109.1
H10A C10 H10B 107.8
C6 C11 C10 112.6(2)
C6 C11 H11A 109.1
C10 C11 H11A 109.1
C6 C11 H11B 109.1
C10 C11 H11B 109.1
H11A C11 H11B 107.8
C17 C12 C13 117.4(2)
C17 C12 C3 122.7(2)
C13 C12 C3 119.8(2)
C14 C13 C12 122.0(2)
C14 C13 H13 119.0
C12 C13 H13 119.0
C15 C14 C13 119.3(2)
C15 C14 H14 120.3
C13 C14 H14 120.3
C16 C15 C14 120.5(2)
C16 C15 O6 124.1(2)
C14 C15 O6 115.4(2)
C15 C16 C17 119.3(2)
C15 C16 H16 120.3
C17 C16 H16 120.3
C12 C17 C16 121.5(2)
C12 C17 H17 119.3
C16 C17 H17 119.3
O6 C18 H18A 109.5
O6 C18 H18B 109.5
H18A C18 H18B 109.5
O6 C18 H18C 109.5
H18A C18 H18C 109.5
H18B C18 H18C 109.5
O2 C19 O3 124.0(2)
O2 C19 C1 126.1(2)
O3 C19 C1 109.86(18)
O3 C20 C21 109.88(19)
O3 C20 C27 106.96(18)
C21 C20 C27 110.1(2)
O3 C20 H20 110.0
C21 C20 H20 110.0
C27 C20 H20 110.0
C20 C21 C29 110.6(2)
C20 C21 C22 107.6(2)
C29 C21 C22 109.9(2)
C20 C21 H21 109.6
C29 C21 H21 109.6
C22 C21 H21 109.6
C23 C22 C21 109.5(2)
C23 C22 H22A 109.8
C21 C22 H22A 109.8
C23 C22 H22B 109.8
C21 C22 H22B 109.8
H22A C22 H22B 108.2
C28 C23 C22 108.7(2)
C28 C23 C24 110.3(3)
C22 C23 C24 109.3(3)
C28 C23 H23 109.5
C22 C23 H23 109.5
C24 C23 H23 109.5
C25 C24 C23 109.7(2)
C25 C24 H24A 109.7
C23 C24 H24A 109.7
C25 C24 H24B 109.7
C23 C24 H24B 109.7
H24A C24 H24B 108.2
C29 C25 C26 109.0(2)
C29 C25 C24 109.4(2)
C26 C25 C24 109.3(2)
C29 C25 H25 109.7
C26 C25 H25 109.7
C24 C25 H25 109.7
C27 C26 C25 109.8(2)
C27 C26 H26A 109.7
C25 C26 H26A 109.7
C27 C26 H26B 109.7
C25 C26 H26B 109.7
H26A C26 H26B 108.2
C20 C27 C26 110.6(2)
C20 C27 C28 107.9(2)
C26 C27 C28 109.9(2)
C20 C27 H27 109.5
C26 C27 H27 109.5
C28 C27 H27 109.5
C23 C28 C27 109.2(2)
C23 C28 H28A 109.8
C27 C28 H28A 109.8
C23 C28 H28B 109.8
C27 C28 H28B 109.8
H28A C28 H28B 108.3
C21 C29 C25 109.8(2)
C21 C29 H29A 109.7
C25 C29 H29A 109.7
C21 C29 H29B 109.7
C25 C29 H29B 109.7
H29A C29 H29B 108.2
O5 C30 O4 124.1(2)
O5 C30 C1 123.2(2)
O4 C30 C1 112.67(19)
O4 C31 C38 107.36(17)
O4 C31 C32 111.71(18)
C38 C31 C32 110.48(19)
O4 C31 H31 109.1
C38 C31 H31 109.1
C32 C31 H31 109.1
C31 C32 C33 110.8(2)
C31 C32 C40 106.2(2)
C33 C32 C40 109.8(2)
C31 C32 H32 110.0
C33 C32 H32 110.0
C40 C32 H32 110.0
C34 C33 C32 109.8(2)
C34 C33 H33A 109.7
C32 C33 H33A 109.7
C34 C33 H33B 109.7
C32 C33 H33B 109.7
H33A C33 H33B 108.2
C33 C34 C39 108.8(2)
C33 C34 C35 110.4(3)
C39 C34 C35 109.4(2)
C33 C34 H34 109.4
C39 C34 H34 109.4
C35 C34 H34 109.4
C36 C35 C34 109.2(2)
C36 C35 H35A 109.8
C34 C35 H35A 109.8
C36 C35 H35B 109.8
C34 C35 H35B 109.8
H35A C35 H35B 108.3
C37 C36 C35 109.0(2)
C37 C36 C40 109.2(2)
C35 C36 C40 110.4(2)
C37 C36 H36 109.4
C35 C36 H36 109.4
C40 C36 H36 109.4
C36 C37 C38 109.8(2)
C36 C37 H37A 109.7
C38 C37 H37A 109.7
C36 C37 H37B 109.7
C38 C37 H37B 109.7
H37A C37 H37B 108.2
C31 C38 C39 110.5(2)
C31 C38 C37 107.58(19)
C39 C38 C37 109.5(2)
C31 C38 H38 109.7
C39 C38 H38 109.7
C37 C38 H38 109.7
C34 C39 C38 109.8(2)
C34 C39 H39A 109.7
C38 C39 H39A 109.7
C34 C39 H39B 109.7
C38 C39 H39B 109.7
H39A C39 H39B 108.2
C36 C40 C32 109.7(2)
C36 C40 H40A 109.7
C32 C40 H40A 109.7
C36 C40 H40B 109.7
C32 C40 H40B 109.7
H40A C40 H40B 108.2
C42 C41 C46 116.4(2)
C42 C41 Si1 121.67(18)
C46 C41 Si1 121.58(17)
C43 C42 C41 121.7(2)
C43 C42 H42 119.2
C41 C42 H42 119.2
C44 C43 C42 120.2(2)
C44 C43 H43 119.9
C42 C43 H43 119.9
C45 C44 C43 119.6(2)
C45 C44 H44 120.2
C43 C44 H44 120.2
C44 C45 C46 120.0(2)
C44 C45 H45 120.0
C46 C45 H45 120.0
C45 C46 C41 122.2(2)
C45 C46 H46 118.9
C41 C46 H46 118.9
C48 C47 C52 115.5(2)
C48 C47 Si1 121.37(19)
C52 C47 Si1 123.2(2)
C47 C48 C49 122.5(3)
C47 C48 H48 118.8
C49 C48 H48 118.8
C50 C49 C48 120.0(3)
C50 C49 H49 120.0
C48 C49 H49 120.0
C51 C50 C49 119.7(3)
C51 C50 H50 120.2
C49 C50 H50 120.2
C50 C51 C52 120.1(3)
C50 C51 H51 120.0
C52 C51 H51 120.0
C51 C52 C47 122.3(3)
C51 C52 H52 118.9
C47 C52 H52 118.9
C56 C53 C54 107.9(2)
C56 C53 C55 108.2(2)
C54 C53 C55 110.0(2)
C56 C53 Si1 108.90(17)
C54 C53 Si1 110.35(18)
C55 C53 Si1 111.35(17)
C53 C54 H54A 109.5
C53 C54 H54B 109.5
H54A C54 H54B 109.5
C53 C54 H54C 109.5
H54A C54 H54C 109.5
H54B C54 H54C 109.5
C53 C55 H55A 109.5
C53 C55 H55B 109.5
H55A C55 H55B 109.5
C53 C55 H55C 109.5
H55A C55 H55C 109.5
H55B C55 H55C 109.5
C53 C56 H56A 109.5
C53 C56 H56B 109.5
H56A C56 H56B 109.5
C53 C56 H56C 109.5
H56A C56 H56C 109.5
H56B C56 H56C 109.5

loop_
_geom_bond_atom_site_label_1
_geom_bond_atom_site_label_2
_geom_bond_distance
Si1 O1 1.6533(16)
Si1 C41 1.867(2)
Si1 C47 1.872(2)
Si1 C53 1.892(2)
O1 C5 1.392(2)
O2 C19 1.195(3)
O3 C19 1.340(3)
O3 C20 1.457(3)
O4 C30 1.337(3)
O4 C31 1.472(2)
O5 C30 1.192(3)
O6 C15 1.382(3)
O6 C18 1.401(3)
C1 C19 1.535(3)
C1 C30 1.540(3)
C1 C2 1.545(3)
C1 C7 1.571(3)
C2 C3 1.529(3)
C2 H2A 0.9700
C2 H2B 0.9700
C3 C12 1.516(3)
C3 C4 1.539(3)
C3 H3 0.9800
C4 C5 1.499(3)
C4 H4A 0.9700
C4 H4B 0.9700
C5 C6 1.336(3)
C6 C11 1.504(3)
C6 C7 1.524(3)
C7 C8 1.533(3)
C7 H7 0.9800
C8 C9 1.521(3)
C8 H8A 0.9700
C8 H8B 0.9700
C9 C10 1.515(4)
C9 H9A 0.9700
C9 H9B 0.9700
C10 C11 1.531(3)
C10 H10A 0.9700
C10 H10B 0.9700
C11 H11A 0.9700
C11 H11B 0.9700
C12 C17 1.373(3)
C12 C13 1.386(3)
C13 C14 1.380(3)
C13 H13 0.9300
C14 C15 1.373(3)
C14 H14 0.9300
C15 C16 1.368(4)
C16 C17 1.400(3)
C16 H16 0.9300
C17 H17 0.9300
C18 H18A 0.9600
C18 H18B 0.9600
C18 H18C 0.9600
C20 C21 1.510(3)
C20 C27 1.520(3)
C20 H20 0.9800
C21 C29 1.525(4)
C21 C22 1.533(3)
C21 H21 0.9800
C22 C23 1.527(4)
C22 H22A 0.9700
C22 H22B 0.9700
C23 C28 1.523(4)
C23 C24 1.528(4)
C23 H23 0.9800
C24 C25 1.529(4)
C24 H24A 0.9700
C24 H24B 0.9700
C25 C29 1.525(4)
C25 C26 1.525(4)
C25 H25 0.9800
C26 C27 1.525(4)
C26 H26A 0.9700
C26 H26B 0.9700
C27 C28 1.527(4)
C27 H27 0.9800
C28 H28A 0.9700
C28 H28B 0.9700
C29 H29A 0.9700
C29 H29B 0.9700
C31 C38 1.511(3)
C31 C32 1.514(3)
C31 H31 0.9800
C32 C33 1.522(4)
C32 C40 1.536(4)
C32 H32 0.9800
C33 C34 1.511(4)
C33 H33A 0.9700
C33 H33B 0.9700
C34 C39 1.514(4)
C34 C35 1.531(4)
C34 H34 0.9800
C35 C36 1.516(4)
C35 H35A 0.9700
C35 H35B 0.9700
C36 C37 1.510(3)
C36 C40 1.519(4)
C36 H36 0.9800
C37 C38 1.522(3)
C37 H37A 0.9700
C37 H37B 0.9700
C38 C39 1.517(3)
C38 H38 0.9800
C39 H39A 0.9700
C39 H39B 0.9700
C40 H40A 0.9700
C40 H40B 0.9700
C41 C42 1.389(3)
C41 C46 1.395(3)
C42 C43 1.377(3)
C42 H42 0.9300
C43 C44 1.375(4)
C43 H43 0.9300
C44 C45 1.368(4)
C44 H44 0.9300
C45 C46 1.371(3)
C45 H45 0.9300
C46 H46 0.9300
C47 C48 1.383(3)
C47 C52 1.390(3)
C48 C49 1.385(4)
C48 H48 0.9300
C49 C50 1.360(4)
C49 H49 0.9300
C50 C51 1.358(5)
C50 H50 0.9300
C51 C52 1.385(4)
C51 H51 0.9300
C52 H52 0.9300
C53 C56 1.519(3)
C53 C54 1.532(4)
C53 C55 1.533(3)
C54 H54A 0.9600
C54 H54B 0.9600
C54 H54C 0.9600
C55 H55A 0.9600
C55 H55B 0.9600
C55 H55C 0.9600
C56 H56A 0.9600
C56 H56B 0.9600
C56 H56C 0.9600

loop_
_geom_torsion_atom_site_label_1
_geom_torsion_atom_site_label_2
_geom_torsion_atom_site_label_3
_geom_torsion_atom_site_label_4
_geom_torsion
C41 Si1 O1 C5 54.4(2)
C47 Si1 O1 C5 -67.3(2)
C53 Si1 O1 C5 170.51(18)
C19 C1 C2 C3 66.6(2)
C30 C1 C2 C3 -176.74(18)
C7 C1 C2 C3 -60.4(2)
C1 C2 C3 C12 -170.27(18)
C1 C2 C3 C4 64.4(2)
C12 C3 C4 C5 158.46(19)
C2 C3 C4 C5 -80.1(2)
Si1 O1 C5 C6 -129.58(19)
Si1 O1 C5 C4 50.8(2)
C3 C4 C5 C6 64.9(3)
C3 C4 C5 O1 -115.5(2)
O1 C5 C6 C11 0.3(3)
C4 C5 C6 C11 179.9(2)
O1 C5 C6 C7 -176.66(17)
C4 C5 C6 C7 2.9(3)
C5 C6 C7 C8 163.7(2)
C11 C6 C7 C8 -13.5(3)
C5 C6 C7 C1 -66.9(3)
C11 C6 C7 C1 115.9(2)
C19 C1 C7 C6 -51.2(2)
C30 C1 C7 C6 -170.63(17)
C2 C1 C7 C6 75.5(2)
C19 C1 C7 C8 76.5(2)
C30 C1 C7 C8 -42.9(2)
C2 C1 C7 C8 -156.80(19)
C6 C7 C8 C9 -44.4(3)
C1 C7 C8 C9 -174.34(19)
C7 C8 C9 C10 66.8(3)
C8 C9 C10 C11 -26.4(3)
C5 C6 C11 C10 -123.9(2)
C7 C6 C11 C10 53.2(3)
C9 C10 C11 C6 -30.8(3)
C2 C3 C12 C17 -80.2(3)
C4 C3 C12 C17 43.6(3)
C2 C3 C12 C13 95.2(2)
C4 C3 C12 C13 -141.0(2)
C17 C12 C13 C14 2.0(3)
C3 C12 C13 C14 -173.6(2)
C12 C13 C14 C15 -0.8(4)
C13 C14 C15 C16 -0.9(4)
C13 C14 C15 O6 177.8(2)
C18 O6 C15 C16 1.1(4)
C18 O6 C15 C14 -177.5(2)
C14 C15 C16 C17 1.2(4)
O6 C15 C16 C17 -177.3(2)
C13 C12 C17 C16 -1.7(4)
C3 C12 C17 C16 173.8(2)
C15 C16 C17 C12 0.1(4)
C20 O3 C19 O2 -6.1(3)
C20 O3 C19 C1 173.10(17)
C30 C1 C19 O2 98.4(3)
C2 C1 C19 O2 -147.5(2)
C7 C1 C19 O2 -20.8(3)
C30 C1 C19 O3 -80.8(2)
C2 C1 C19 O3 33.3(2)
C7 C1 C19 O3 159.99(17)
C19 O3 C20 C21 -95.2(2)
C19 O3 C20 C27 145.3(2)
O3 C20 C21 C29 -60.0(2)
C27 C20 C21 C29 57.6(3)
O3 C20 C21 C22 -179.98(18)
C27 C20 C21 C22 -62.4(3)
C20 C21 C22 C23 61.1(3)
C29 C21 C22 C23 -59.4(3)
C21 C22 C23 C28 -60.8(3)
C21 C22 C23 C24 59.6(3)
C28 C23 C24 C25 59.3(3)
C22 C23 C24 C25 -60.2(3)
C23 C24 C25 C29 60.1(3)
C23 C24 C25 C26 -59.1(3)
C29 C25 C26 C27 -59.7(3)
C24 C25 C26 C27 59.8(3)
O3 C20 C27 C26 62.0(3)
C21 C20 C27 C26 -57.4(3)
O3 C20 C27 C28 -177.9(2)
C21 C20 C27 C28 62.8(3)
C25 C26 C27 C20 58.8(3)
C25 C26 C27 C28 -60.2(3)
C22 C23 C28 C27 60.8(3)
C24 C23 C28 C27 -59.0(3)
C20 C27 C28 C23 -61.2(3)
C26 C27 C28 C23 59.4(3)
C20 C21 C29 C25 -59.3(3)
C22 C21 C29 C25 59.3(3)
C26 C25 C29 C21 59.9(3)
C24 C25 C29 C21 -59.5(3)
C31 O4 C30 O5 -4.1(3)
C31 O4 C30 C1 175.83(17)
C19 C1 C30 O5 162.7(2)
C2 C1 C30 O5 43.6(3)
C7 C1 C30 O5 -75.4(3)
C19 C1 C30 O4 -17.3(2)
C2 C1 C30 O4 -136.36(18)
C7 C1 C30 O4 104.7(2)
C30 O4 C31 C38 -155.75(19)
C30 O4 C31 C32 83.0(2)
O4 C31 C32 C33 63.7(3)
C38 C31 C32 C33 -55.7(3)
O4 C31 C32 C40 -177.05(19)
C38 C31 C32 C40 63.5(3)
C31 C32 C33 C34 58.3(3)
C40 C32 C33 C34 -58.7(3)
C32 C33 C34 C39 -60.6(3)
C32 C33 C34 C35 59.4(3)
C33 C34 C35 C36 -59.3(3)
C39 C34 C35 C36 60.3(3)
C34 C35 C36 C37 -60.9(3)
C34 C35 C36 C40 59.1(3)
C35 C36 C37 C38 60.8(3)
C40 C36 C37 C38 -59.9(3)
O4 C31 C38 C39 -65.9(2)
C32 C31 C38 C39 56.2(2)
O4 C31 C38 C37 174.59(18)
C32 C31 C38 C37 -63.4(2)
C36 C37 C38 C31 60.3(3)
C36 C37 C38 C39 -59.8(3)
C33 C34 C39 C38 61.3(3)
C35 C34 C39 C38 -59.4(3)
C31 C38 C39 C34 -59.3(3)
C37 C38 C39 C34 59.0(3)
C37 C36 C40 C32 60.8(3)
C35 C36 C40 C32 -59.0(3)
C31 C32 C40 C36 -61.5(3)
C33 C32 C40 C36 58.4(3)
O1 Si1 C41 C42 19.5(2)
C47 Si1 C41 C42 143.55(19)
C53 Si1 C41 C42 -93.1(2)
O1 Si1 C41 C46 -167.87(18)
C47 Si1 C41 C46 -43.8(2)
C53 Si1 C41 C46 79.5(2)
C46 C41 C42 C43 0.0(4)
Si1 C41 C42 C43 173.0(2)
C41 C42 C43 C44 -0.2(4)
C42 C43 C44 C45 0.5(4)
C43 C44 C45 C46 -0.5(4)
C44 C45 C46 C41 0.2(4)
C42 C41 C46 C45 0.0(4)
Si1 C41 C46 C45 -173.0(2)
O1 Si1 C47 C48 101.6(2)
C41 Si1 C47 C48 -19.9(2)
C53 Si1 C47 C48 -141.2(2)
O1 Si1 C47 C52 -77.9(2)
C41 Si1 C47 C52 160.5(2)
C53 Si1 C47 C52 39.2(3)
C52 C47 C48 C49 -1.7(4)
Si1 C47 C48 C49 178.7(2)
C47 C48 C49 C50 -0.5(5)
C48 C49 C50 C51 2.1(5)
C49 C50 C51 C52 -1.4(6)
C50 C51 C52 C47 -1.0(5)
C48 C47 C52 C51 2.4(4)
Si1 C47 C52 C51 -178.0(2)
O1 Si1 C53 C56 -74.20(19)
C41 Si1 C53 C56 41.8(2)
C47 Si1 C53 C56 163.15(18)
O1 Si1 C53 C54 167.57(18)
C41 Si1 C53 C54 -76.4(2)
C47 Si1 C53 C54 44.9(2)
O1 Si1 C53 C55 45.1(2)
C41 Si1 C53 C55 161.07(19)
C47 Si1 C53 C55 -77.6(2)
